data_7047933
loop_
_publ_author_name
'Xia, Lingling'
'Ni, Jiawen'
'Wu, Pengyan'
'Ma, Ju'
'Bao, Liang'
'Shi, Yanhui'
'Wang, Jian'

_publ_section_title
;
 Photoactive metal-organic framework as a bifunctional material for
 4-hydroxy-4'-nitrobiphenyl detection and photodegradation of methylene
 blue.
;
_journal_issue 46
_journal_name_full 'Dalton transactions (Cambridge, England : 2003)'
_journal_page_first 16551
_journal_page_last 16557
_journal_paper_doi 10.1039/c8dt03278e
_journal_volume 47
_journal_year 2018
_chemical_formula_sum 'C31 H16 Cd1.5 N3 O8.5'
_chemical_formula_weight 735.07
_chemical_name_common Cd-TCAA
_chemical_name_systematic Cd-TCAA
_space_group_crystal_system monoclinic
_space_group_IT_number 15
_space_group_name_Hall '-C 2yc'
_space_group_name_H-M_alt 'C 1 2/c 1'
_symmetry_space_group_name_Hall '-C 2yc'
_symmetry_space_group_name_H-M 'C 1 2/c 1'
_atom_sites_solution_hydrogens mixed
_audit_creation_method SHELXL-2018/3
_audit_update_record
;
2018-06-08 deposited with the CCDC.
2018-10-29 downloaded from the CCDC.
;
_cell_angle_alpha 90
_cell_angle_beta 99.7790(10)
_cell_angle_gamma 90
_cell_formula_units_Z 8
_cell_length_a 25.7900(18)
_cell_length_b 12.2532(9)
_cell_length_c 18.9008(13)
_cell_measurement_reflns_used 9444
_cell_measurement_temperature 200(2)
_cell_measurement_theta_max 28.311
_cell_measurement_theta_min 2.213
_cell_volume 5886.1(7)
_computing_cell_refinement 'Bruker SMART'
_computing_data_collection 'Bruker SMART'
_computing_data_reduction 'Bruker SAINT'
_computing_molecular_graphics 'Bruker SHELXTL'
_computing_publication_material 'Bruker SHELXTL'
_computing_structure_refinement 'SHELXL-2018/3 (Sheldrick, 2018)'
_computing_structure_solution 'Bruker SHELXTL'
_diffrn_ambient_temperature 200(2)
_diffrn_measured_fraction_theta_full 0.998
_diffrn_measured_fraction_theta_max 0.998
_diffrn_measurement_device_type 'CCD area detector'
_diffrn_measurement_method 'phi and omega scans'
_diffrn_radiation_type MoK\a
_diffrn_radiation_wavelength 0.71073
_diffrn_reflns_av_R_equivalents 0.0275
_diffrn_reflns_av_unetI/netI 0.0283
_diffrn_reflns_Laue_measured_fraction_full 0.998
_diffrn_reflns_Laue_measured_fraction_max 0.998
_diffrn_reflns_limit_h_max 20
_diffrn_reflns_limit_h_min -30
_diffrn_reflns_limit_k_max 14
_diffrn_reflns_limit_k_min -13
_diffrn_reflns_limit_l_max 22
_diffrn_reflns_limit_l_min -21
_diffrn_reflns_number 16575
_diffrn_reflns_point_group_measured_fraction_full 0.998
_diffrn_reflns_point_group_measured_fraction_max 0.998
_diffrn_reflns_theta_full 24.999
_diffrn_reflns_theta_max 24.999
_diffrn_reflns_theta_min 2.074
_exptl_absorpt_coefficient_mu 1.151
_exptl_absorpt_correction_T_max 0.786
_exptl_absorpt_correction_T_min 0.754
_exptl_absorpt_correction_type multi-scan
_exptl_absorpt_process_details SADABS
_exptl_crystal_colour RED
_exptl_crystal_density_diffrn 1.659
_exptl_crystal_description BLOCK
_exptl_crystal_F_000 2904
_exptl_crystal_size_max 0.260
_exptl_crystal_size_mid 0.240
_exptl_crystal_size_min 0.220
_refine_diff_density_max 1.213
_refine_diff_density_min -0.845
_refine_diff_density_rms 0.111
_refine_ls_extinction_method none
_refine_ls_goodness_of_fit_ref 1.118
_refine_ls_hydrogen_treatment constr
_refine_ls_matrix_type full
_refine_ls_number_parameters 396
_refine_ls_number_reflns 5175
_refine_ls_number_restraints 27
_refine_ls_restrained_S_all 1.163
_refine_ls_R_factor_all 0.0518
_refine_ls_R_factor_gt 0.0415
_refine_ls_shift/su_max 0.001
_refine_ls_shift/su_mean 0.000
_refine_ls_structure_factor_coef Fsqd
_refine_ls_weighting_details 'w=1/[\s^2^(Fo^2^)+(0.0778P)^2^+13.8009P] where P=(Fo^2^+2Fc^2^)/3'
_refine_ls_weighting_scheme calc
_refine_ls_wR_factor_gt 0.1216
_refine_ls_wR_factor_ref 0.1269
_reflns_Friedel_coverage 0.000
_reflns_number_gt 4375
_reflns_number_total 5175
_reflns_threshold_expression 'I > 2\s(I)'
_cod_data_source_file c8dt03278e2.cif
_cod_data_source_block 1
_cod_depositor_comments 'Adding full bibliography for 7047933.cif.'
_cod_original_formula_sum 'C31 H16 Cd1.50 N3 O8.50'
_cod_database_code 7047933
_shelx_shelxl_version_number 2018/3
_shelx_space_group_comment
;
The symmetry employed for this shelxl refinement is uniquely defined
by the following loop, which should always be used as a source of
symmetry information in preference to the above space-group names.
They are only intended as comments.
;
_shelx_estimated_absorpt_t_min 0.754
_shelx_estimated_absorpt_t_max 0.786

loop_
_space_group_symop_operation_xyz
'x, y, z'
'-x, y, -z+1/2'
'x+1/2, y+1/2, z'
'-x+1/2, y+1/2, -z+1/2'
'-x, -y, -z'
'x, -y, z-1/2'
'-x+1/2, -y+1/2, -z'
'x+1/2, -y+1/2, z-1/2'

loop_
_atom_site_label
_atom_site_type_symbol
_atom_site_fract_x
_atom_site_fract_y
_atom_site_fract_z
_atom_site_U_iso_or_equiv
_atom_site_adp_type
_atom_site_occupancy
_atom_site_site_symmetry_order
_atom_site_calc_flag
_atom_site_refinement_flags_posn
_atom_site_refinement_flags_adp
_atom_site_refinement_flags_occupancy
Cd1 Cd 0.000000 0.65507(4) 0.250000 0.02596(15) Uani 1 2 d S T P
Cd2 Cd -0.04035(2) 0.60185(2) 0.05073(2) 0.02696(14) Uani 1 1 d . . .
C18 C -0.07366(18) 1.3879(4) 0.3307(3) 0.0303(10) Uani 1 1 d . . .
O6 O -0.00132(12) 1.5125(3) 0.34224(17) 0.0315(7) Uani 1 1 d . . .
O1 O -0.03523(14) 0.7521(3) 0.14017(19) 0.0388(8) Uani 1 1 d . . .
C4 C -0.10324(19) 0.8854(4) 0.1351(3) 0.0323(11) Uani 1 1 d . . .
C21 C -0.03461(17) 1.4643(4) 0.3725(2) 0.0269(10) Uani 1 1 d . . .
O5 O -0.03539(14) 1.4812(3) 0.43726(19) 0.0467(10) Uani 1 1 d . . .
O4 O -0.41196(14) 1.0947(3) 0.2789(2) 0.0478(10) Uani 1 1 d . . .
C1 C -0.15187(18) 1.0636(4) 0.1894(3) 0.0336(11) Uani 1 1 d . . .
O2 O -0.10093(14) 0.7419(3) 0.0509(2) 0.0440(9) Uani 1 1 d . . .
O3 O -0.42451(14) 1.2316(3) 0.2054(2) 0.0473(9) Uani 1 1 d . . .
C11 C -0.33733(18) 1.1603(4) 0.2340(3) 0.0336(11) Uani 1 1 d . . .
N1 N -0.17627(15) 1.1546(3) 0.2178(3) 0.0402(11) Uani 1 1 d . . .
C19 C -0.06989(18) 1.3597(4) 0.2611(3) 0.0312(10) Uani 1 1 d . . .
H19A H -0.043170 1.391654 0.238885 0.037 Uiso 1 1 calc R U .
C8 C -0.23074(18) 1.1552(4) 0.2211(3) 0.0338(11) Uani 1 1 d . . .
C7 C -0.07824(19) 0.7872(4) 0.1068(3) 0.0319(11) Uani 1 1 d . . .
C14 C -0.39594(18) 1.1620(4) 0.2397(3) 0.0310(11) Uani 1 1 d . . .
C16 C -0.1483(2) 1.2671(4) 0.3248(3) 0.0402(12) Uani 1 1 d . . .
H16A H -0.175644 1.237124 0.346635 0.048 Uiso 1 1 d R U .
C15 C -0.14323(18) 1.2362(4) 0.2558(3) 0.0337(11) Uani 1 1 d . . .
C12 C -0.31030(18) 1.0632(4) 0.2400(3) 0.0371(12) Uani 1 1 d . . .
H12A H -0.328001 0.997818 0.248752 0.044 Uiso 1 1 calc R U .
C5 C -0.07928(18) 0.9392(4) 0.1960(3) 0.0376(12) Uani 1 1 d . . .
H5A H -0.045871 0.914994 0.219893 0.045 Uiso 1 1 calc R U .
C20 C -0.10439(19) 1.2856(4) 0.2231(3) 0.0388(12) Uani 1 1 d . . .
H20A H -0.101737 1.268321 0.174886 0.047 Uiso 1 1 calc R U .
C6 C -0.10286(19) 1.0275(4) 0.2228(3) 0.0404(12) Uani 1 1 d . . .
H6A H -0.085372 1.063808 0.264490 0.048 Uiso 1 1 calc R U .
C13 C -0.25702(18) 1.0591(4) 0.2334(3) 0.0379(12) Uani 1 1 d . . .
H13A H -0.238858 0.991296 0.237289 0.045 Uiso 1 1 calc R U .
C10 C -0.31100(19) 1.2556(4) 0.2231(3) 0.0441(14) Uani 1 1 d . . .
H10A H -0.329158 1.323322 0.220287 0.053 Uiso 1 1 calc R U .
C2 C -0.1757(2) 1.0116(5) 0.1289(3) 0.0453(13) Uani 1 1 d . . .
H2A H -0.208954 1.036573 0.104914 0.054 Uiso 1 1 calc R U .
C3 C -0.1523(2) 0.9232(4) 0.1018(3) 0.0455(13) Uani 1 1 d . . .
H3A H -0.169867 0.887565 0.059860 0.055 Uiso 1 1 calc R U .
C17 C -0.1137(2) 1.3416(4) 0.3616(3) 0.0425(13) Uani 1 1 d . . .
H17A H -0.117351 1.362154 0.408944 0.051 Uiso 1 1 d R U .
C9 C -0.2583(2) 1.2530(4) 0.2164(4) 0.0487(15) Uani 1 1 d . . .
H9A H -0.240832 1.318967 0.208451 0.058 Uiso 1 1 calc R U .
N2 N -0.11400(16) 0.4868(4) 0.0396(2) 0.0403(10) Uani 1 1 d . U .
C24 C -0.2020(2) 0.3553(5) 0.0247(3) 0.0555(15) Uani 1 1 d . U .
O100 O 0.0099(2) 0.7296(4) 0.0019(3) 0.0791(15) Uani 1 1 d . . .
N3 N -0.2491(2) 0.2889(5) 0.0204(3) 0.0622(15) Uani 1 1 d . . .
C25 C -0.1662(3) 0.3412(7) -0.0160(5) 0.094(2) Uani 1 1 d . U .
H25A H -0.169570 0.283639 -0.050130 0.113 Uiso 1 1 calc R U .
C22 C -0.1504(4) 0.5008(9) 0.0780(4) 0.112(4) Uani 1 1 d . . .
H22A H -0.145438 0.556644 0.113379 0.135 Uiso 1 1 calc R U .
C26 C -0.1237(3) 0.4104(6) -0.0088(5) 0.093(2) Uani 1 1 d . U .
H26A H -0.099725 0.402012 -0.041381 0.112 Uiso 1 1 calc R U .
C23 C -0.1967(4) 0.4393(8) 0.0710(5) 0.100(3) Uani 1 1 d . U .
H23A H -0.223439 0.456282 0.098110 0.120 Uiso 1 1 calc R U .
O101 O 0.0862(3) 0.8243(6) 0.0849(3) 0.110(2) Uani 1 1 d . . .
C100 C -0.0162(5) 0.8223(8) -0.0429(6) 0.117(4) Uani 1 1 d . . .
C101 C 0.0135(5) 0.8512(11) -0.1005(6) 0.125(4) Uani 1 1 d . . .
C102 C 0.0887(7) 0.9366(11) 0.0852(8) 0.168(7) Uani 1 1 d . . .
C105 C 0.1430(8) 0.9841(13) 0.0857(10) 0.201(8) Uani 1 1 d . . .
O103 O -0.2703(7) 0.7998(18) 0.0288(12) 0.172(7) Uiso 0.5 1 d D . P
C104 C -0.1960(7) 0.7687(19) -0.0361(11) 0.108(6) Uiso 0.5 1 d D . P
C106 C -0.2536(9) 0.795(3) -0.0396(13) 0.159(10) Uiso 0.5 1 d D . P

loop_
_atom_site_aniso_label
_atom_site_aniso_U_11
_atom_site_aniso_U_22
_atom_site_aniso_U_33
_atom_site_aniso_U_23
_atom_site_aniso_U_13
_atom_site_aniso_U_12
Cd1 0.0185(2) 0.0254(3) 0.0347(3) 0.000 0.00665(18) 0.000
Cd2 0.0239(2) 0.0224(2) 0.0349(2) -0.00241(13) 0.00591(15) 0.00315(12)
C18 0.023(2) 0.024(2) 0.042(3) -0.003(2) 0.002(2) -0.0047(18)
O6 0.0240(16) 0.0287(16) 0.0418(18) 0.0004(14) 0.0058(14) -0.0077(13)
O1 0.0353(19) 0.0342(18) 0.049(2) 0.0058(16) 0.0124(16) 0.0133(15)
C4 0.026(2) 0.029(2) 0.044(3) 0.003(2) 0.012(2) 0.0031(19)
C21 0.022(2) 0.027(2) 0.031(2) 0.0039(19) 0.0043(18) -0.0011(18)
O5 0.041(2) 0.058(2) 0.040(2) 0.0041(18) 0.0029(16) -0.0226(18)
O4 0.0286(19) 0.038(2) 0.080(3) -0.0065(19) 0.0192(19) -0.0030(15)
C1 0.022(2) 0.025(2) 0.055(3) -0.004(2) 0.010(2) -0.0020(19)
O2 0.038(2) 0.0359(19) 0.059(2) -0.0109(18) 0.0097(18) 0.0062(16)
O3 0.0275(19) 0.048(2) 0.066(2) 0.0008(19) 0.0071(17) 0.0020(17)
C11 0.021(2) 0.030(3) 0.051(3) -0.009(2) 0.009(2) -0.0028(19)
N1 0.019(2) 0.025(2) 0.079(3) -0.014(2) 0.015(2) -0.0037(16)
C19 0.023(2) 0.026(2) 0.047(3) -0.006(2) 0.014(2) -0.0069(19)
C8 0.021(2) 0.022(2) 0.061(3) -0.012(2) 0.013(2) -0.0049(18)
C7 0.030(3) 0.024(2) 0.044(3) 0.002(2) 0.013(2) 0.002(2)
C14 0.023(2) 0.022(2) 0.049(3) -0.013(2) 0.010(2) 0.0000(19)
C16 0.030(3) 0.041(3) 0.051(3) 0.006(2) 0.013(2) -0.012(2)
C15 0.021(2) 0.021(2) 0.060(3) -0.009(2) 0.011(2) -0.0030(18)
C12 0.024(2) 0.024(2) 0.065(3) -0.006(2) 0.011(2) -0.0060(19)
C5 0.020(2) 0.032(3) 0.059(3) -0.001(2) 0.003(2) 0.005(2)
C20 0.027(3) 0.027(2) 0.066(3) -0.015(2) 0.021(2) -0.006(2)
C6 0.030(3) 0.029(3) 0.059(3) -0.010(2) -0.002(2) -0.003(2)
C13 0.025(2) 0.019(2) 0.072(4) -0.005(2) 0.014(2) -0.0012(19)
C10 0.026(3) 0.021(2) 0.085(4) -0.009(3) 0.008(3) -0.001(2)
C2 0.027(3) 0.046(3) 0.060(3) -0.008(3) 0.000(2) 0.016(2)
C3 0.038(3) 0.043(3) 0.054(3) -0.014(3) 0.003(3) 0.011(2)
C17 0.039(3) 0.048(3) 0.042(3) 0.006(2) 0.010(2) -0.018(2)
C9 0.030(3) 0.022(2) 0.097(5) -0.005(3) 0.019(3) -0.007(2)
N2 0.031(2) 0.036(2) 0.053(3) -0.004(2) 0.004(2) -0.0062(18)
C24 0.051(3) 0.059(3) 0.061(3) -0.022(3) 0.020(3) -0.029(3)
O100 0.097(4) 0.054(3) 0.102(4) 0.002(3) 0.061(3) -0.015(3)
N3 0.052(3) 0.071(4) 0.065(4) -0.012(3) 0.015(3) -0.035(3)
C25 0.070(4) 0.087(4) 0.140(5) -0.069(4) 0.058(4) -0.047(4)
C22 0.118(7) 0.155(9) 0.082(5) -0.074(6) 0.067(5) -0.102(7)
C26 0.065(4) 0.084(4) 0.143(5) -0.068(4) 0.053(4) -0.037(3)
C23 0.098(5) 0.119(6) 0.101(5) -0.052(5) 0.064(4) -0.072(5)
O101 0.109(5) 0.124(6) 0.097(4) 0.006(4) 0.018(4) -0.037(4)
C100 0.156(11) 0.083(7) 0.116(8) 0.014(6) 0.032(7) -0.023(7)
C101 0.129(9) 0.148(10) 0.101(7) 0.027(7) 0.029(7) -0.042(8)
C102 0.218(18) 0.089(9) 0.170(13) -0.035(9) -0.038(12) 0.012(10)
C105 0.27(2) 0.137(12) 0.207(16) 0.011(12) 0.066(16) -0.089(14)

loop_
_atom_type_symbol
_atom_type_description
_atom_type_scat_dispersion_real
_atom_type_scat_dispersion_imag
_atom_type_scat_source
C C 0.0033 0.0016 'International Tables Vol C Tables 4.2.6.8 and 6.1.1.4'
H H 0.0000 0.0000 'International Tables Vol C Tables 4.2.6.8 and 6.1.1.4'
N N 0.0061 0.0033 'International Tables Vol C Tables 4.2.6.8 and 6.1.1.4'
O O 0.0106 0.0060 'International Tables Vol C Tables 4.2.6.8 and 6.1.1.4'
Cd Cd -0.8075 1.2024 'International Tables Vol C Tables 4.2.6.8 and 6.1.1.4'

loop_
_geom_angle_atom_site_label_1
_geom_angle_atom_site_label_2
_geom_angle_atom_site_label_3
_geom_angle
_geom_angle_site_symmetry_1
_geom_angle_site_symmetry_3
O4 Cd1 O4 143.50(17) 4_445 3_545
O4 Cd1 O1 75.56(13) 4_445 .
O4 Cd1 O1 123.77(13) 3_545 .
O4 Cd1 O1 123.77(13) 4_445 2
O4 Cd1 O1 75.56(13) 3_545 2
O1 Cd1 O1 121.41(17) . 2
O4 Cd1 O3 146.47(14) 4_445 3_545
O4 Cd1 O3 53.65(13) 3_545 3_545
O1 Cd1 O3 73.80(12) . 3_545
O1 Cd1 O3 84.41(12) 2 3_545
O4 Cd1 O3 53.65(13) 4_445 4_445
O4 Cd1 O3 146.47(14) 3_545 4_445
O1 Cd1 O3 84.41(12) . 4_445
O1 Cd1 O3 73.80(12) 2 4_445
O3 Cd1 O3 134.75(18) 3_545 4_445
O4 Cd1 O6 75.14(12) 4_445 2_545
O4 Cd1 O6 79.27(12) 3_545 2_545
O1 Cd1 O6 77.97(11) . 2_545
O1 Cd1 O6 154.16(11) 2 2_545
O3 Cd1 O6 85.43(12) 3_545 2_545
O3 Cd1 O6 128.56(11) 4_445 2_545
O4 Cd1 O6 79.27(12) 4_445 1_545
O4 Cd1 O6 75.14(12) 3_545 1_545
O1 Cd1 O6 154.16(11) . 1_545
O1 Cd1 O6 77.97(11) 2 1_545
O3 Cd1 O6 128.56(11) 3_545 1_545
O3 Cd1 O6 85.43(12) 4_445 1_545
O6 Cd1 O6 90.07(15) 2_545 1_545
O4 Cd1 C14 26.70(14) 4_445 4_445
O4 Cd1 C14 155.92(14) 3_545 4_445
O1 Cd1 C14 79.40(13) . 4_445
O1 Cd1 C14 98.83(14) 2 4_445
O3 Cd1 C14 150.14(13) 3_545 4_445
O3 Cd1 C14 26.97(13) 4_445 4_445
O6 Cd1 C14 101.78(13) 2_545 4_445
O6 Cd1 C14 80.79(12) 1_545 4_445
O4 Cd1 C14 155.92(14) 4_445 3_545
O4 Cd1 C14 26.70(14) 3_545 3_545
O1 Cd1 C14 98.83(14) . 3_545
O1 Cd1 C14 79.40(13) 2 3_545
O3 Cd1 C14 26.97(13) 3_545 3_545
O3 Cd1 C14 150.14(13) 4_445 3_545
O6 Cd1 C14 80.79(12) 2_545 3_545
O6 Cd1 C14 101.78(13) 1_545 3_545
C14 Cd1 C14 176.42(19) 4_445 3_545
O2 Cd2 O100 85.64(16) . .
O2 Cd2 N2 84.79(14) . .
O100 Cd2 N2 150.19(19) . .
O2 Cd2 O6 122.93(12) . 2_545
O100 Cd2 O6 116.39(17) . 2_545
N2 Cd2 O6 92.39(13) . 2_545
O2 Cd2 O5 116.97(13) . 6_575
O100 Cd2 O5 79.16(17) . 6_575
N2 Cd2 O5 80.22(15) . 6_575
O6 Cd2 O5 118.58(11) 2_545 6_575
O2 Cd2 O5 168.67(13) . 2_545
O100 Cd2 O5 87.30(17) . 2_545
N2 Cd2 O5 105.59(15) . 2_545
O6 Cd2 O5 53.34(11) 2_545 2_545
O5 Cd2 O5 70.19(14) 6_575 2_545
O2 Cd2 O1 53.83(12) . .
O100 Cd2 O1 78.61(15) . .
N2 Cd2 O1 117.03(14) . .
O6 Cd2 O1 78.44(11) 2_545 .
O5 Cd2 O1 156.55(13) 6_575 .
O5 Cd2 O1 115.97(12) 2_545 .
O2 Cd2 C7 26.74(13) . .
O100 Cd2 C7 81.70(15) . .
N2 Cd2 C7 101.26(15) . .
O6 Cd2 C7 100.97(13) 2_545 .
O5 Cd2 C7 140.39(13) 6_575 .
O5 Cd2 C7 142.94(14) 2_545 .
O1 Cd2 C7 27.10(13) . .
C19 C18 C17 118.4(4) . .
C19 C18 C21 120.6(4) . .
C17 C18 C21 121.0(4) . .
C21 O6 Cd2 94.2(3) . 2_565
C21 O6 Cd1 138.1(3) . 1_565
Cd2 O6 Cd1 102.41(11) 2_565 1_565
C7 O1 Cd1 140.1(3) . .
C7 O1 Cd2 88.3(3) . .
Cd1 O1 Cd2 100.78(12) . .
C5 C4 C3 117.6(4) . .
C5 C4 C7 121.4(4) . .
C3 C4 C7 121.0(5) . .
O5 C21 O6 119.7(4) . .
O5 C21 C18 120.0(4) . .
O6 C21 C18 120.3(4) . .
C21 O5 Cd2 145.3(3) . 6_576
C21 O5 Cd2 92.6(3) . 2_565
Cd2 O5 Cd2 109.81(14) 6_576 2_565
C14 O4 Cd1 93.4(3) . 3_455
C2 C1 C6 118.7(4) . .
C2 C1 N1 121.1(4) . .
C6 C1 N1 120.2(4) . .
C7 O2 Cd2 96.4(3) . .
C14 O3 Cd1 89.6(3) . 3_455
C12 C11 C10 119.2(4) . .
C12 C11 C14 119.9(4) . .
C10 C11 C14 120.9(4) . .
C8 N1 C15 119.1(4) . .
C8 N1 C1 121.6(4) . .
C15 N1 C1 118.2(4) . .
C18 C19 C20 121.1(4) . .
C9 C8 C13 118.7(4) . .
C9 C8 N1 120.1(4) . .
C13 C8 N1 121.0(4) . .
O2 C7 O1 121.4(4) . .
O2 C7 C4 119.3(4) . .
O1 C7 C4 119.3(4) . .
O2 C7 Cd2 56.9(2) . .
O1 C7 Cd2 64.6(2) . .
C4 C7 Cd2 175.5(3) . .
O4 C14 O3 123.3(5) . .
O4 C14 C11 118.1(4) . .
O3 C14 C11 118.6(4) . .
O4 C14 Cd1 59.9(3) . 3_455
O3 C14 Cd1 63.4(3) . 3_455
C11 C14 Cd1 177.4(3) . 3_455
C17 C16 C15 119.9(5) . .
C16 C15 C20 119.0(4) . .
C16 C15 N1 121.4(4) . .
C20 C15 N1 119.5(5) . .
C11 C12 C13 121.0(4) . .
C4 C5 C6 121.3(5) . .
C19 C20 C15 120.1(5) . .
C5 C6 C1 120.5(5) . .
C8 C13 C12 119.7(4) . .
C11 C10 C9 120.5(5) . .
C1 C2 C3 121.0(5) . .
C2 C3 C4 120.9(5) . .
C16 C17 C18 121.4(5) . .
C10 C9 C8 120.9(5) . .
C22 N2 C26 114.7(6) . .
C22 N2 Cd2 121.6(4) . .
C26 N2 Cd2 123.4(4) . .
C25 C24 C23 118.7(6) . .
C25 C24 N3 124.0(6) . .
C23 C24 N3 117.2(6) . .
C100 O100 Cd2 120.4(5) . .
N3 N3 C24 114.4(7) 7_455 .
C24 C25 C26 119.3(7) . .
N2 C22 C23 124.4(7) . .
N2 C26 C25 124.6(7) . .
C24 C23 C22 117.7(7) . .
C101 C100 O100 110.9(10) . .
O101 C102 C105 115.3(13) . .
C104 O103 C106 72.7(15) 7_465 7_465
C104 O103 C106 113(2) 7_465 .
C106 O103 C106 84(2) 7_465 .
O103 C104 C106 56.1(15) 7_465 .
O103 C106 O103 96(2) 7_465 .
O103 C106 C104 51.2(14) 7_465 .
O103 C106 C104 114.5(17) . .
O103 C106 C106 50.7(16) 7_465 7_465
O103 C106 C106 45.2(13) . 7_465
C104 C106 C106 82.8(17) . 7_465

loop_
_geom_bond_atom_site_label_1
_geom_bond_atom_site_label_2
_geom_bond_distance
_geom_bond_site_symmetry_2
Cd1 O4 2.362(4) 4_445
Cd1 O4 2.362(4) 3_545
Cd1 O1 2.431(3) .
Cd1 O1 2.431(3) 2
Cd1 O3 2.437(4) 3_545
Cd1 O3 2.437(4) 4_445
Cd1 O6 2.473(3) 2_545
Cd1 O6 2.473(3) 1_545
Cd1 C14 2.725(5) 4_445
Cd1 C14 2.725(5) 3_545
Cd2 O2 2.321(3) .
Cd2 O100 2.322(4) .
Cd2 N2 2.346(4) .
Cd2 O6 2.389(3) 2_545
Cd2 O5 2.397(4) 6_575
Cd2 O5 2.430(3) 2_545
Cd2 O1 2.488(4) .
Cd2 C7 2.754(5) .
C18 C19 1.379(7) .
C18 C17 1.390(7) .
C18 C21 1.498(6) .
O6 C21 1.256(5) .
O1 C7 1.255(6) .
C4 C5 1.377(7) .
C4 C3 1.393(7) .
C4 C7 1.506(7) .
C21 O5 1.245(6) .
O4 C14 1.226(6) .
C1 C2 1.360(7) .
C1 C6 1.386(7) .
C1 N1 1.430(6) .
O2 C7 1.247(6) .
O3 C14 1.236(6) .
C11 C12 1.375(7) .
C11 C10 1.383(7) .
C11 C14 1.534(6) .
N1 C8 1.417(6) .
N1 C15 1.426(6) .
C19 C20 1.383(7) .
C8 C9 1.389(7) .
C8 C13 1.397(7) .
C16 C17 1.380(7) .
C16 C15 1.386(7) .
C15 C20 1.400(7) .
C12 C13 1.402(7) .
C5 C6 1.379(7) .
C10 C9 1.387(7) .
C2 C3 1.381(7) .
N2 C22 1.293(9) .
N2 C26 1.302(8) .
C24 C25 1.309(9) .
C24 C23 1.343(10) .
C24 N3 1.454(7) .
O100 C100 1.505(12) .
N3 N3 1.222(10) 7_455
C25 C26 1.374(9) .
C22 C23 1.398(10) .
O101 C102 1.378(14) .
C100 C101 1.477(14) .
C102 C105 1.52(2) .
O103 C104 1.23(3) 7_465
O103 C106 1.31(3) 7_465
O103 C106 1.433(17) .
C104 C106 1.510(18) .
C106 C106 1.84(5) 7_465
